data_4518064
loop_
_publ_author_name
'Karlinskii, Bogdan Ya.'
'Kostyukovich, Alexander Yu.'
'Kucherov, Fedor A.'
'Galkin, Konstantin I.'
'Kozlov, Kirill S.'
'Ananikov, Valentine P.'

_publ_section_title
;
 Directing-Group-Free, Carbonyl Group-Promoted Catalytic C--H Arylation of
 Bio-Based Furans
;
_journal_issue 19
_journal_name_full 'ACS Catalysis'
_journal_page_first 11466
_journal_page_last 11480
_journal_paper_doi 10.1021/acscatal.0c02143
_journal_volume 10
_journal_year 2020
_chemical_formula_moiety 'C14 H12 O5'
_chemical_formula_sum 'C14 H12 O5'
_chemical_formula_weight 260.24
_space_group_crystal_system monoclinic
_space_group_IT_number 14
_space_group_name_Hall '-P 2ybc'
_space_group_name_H-M_alt 'P 1 21/c 1'
_atom_sites_solution_hydrogens difmap
_atom_sites_solution_primary direct
_atom_sites_solution_secondary difmap
_audit_creation_method SHELXL-2018/3
_cell_angle_alpha 90
_cell_angle_beta 109.0783(9)
_cell_angle_gamma 90
_cell_formula_units_Z 4
_cell_length_a 14.8299(5)
_cell_length_b 7.4261(3)
_cell_length_c 11.4598(4)
_cell_measurement_reflns_used 9976
_cell_measurement_temperature 100(2)
_cell_measurement_theta_max 34.98
_cell_measurement_theta_min 2.91
_cell_volume 1192.73(8)
_computing_cell_refinement 'SAINT (Bruker, 2016)'
_computing_data_collection '<i>APEX3</i> (Bruker, 2016)'
_computing_data_reduction 'SAINT (Bruker, 2016)'
_computing_molecular_graphics 'SHELXTL (Sheldrick, 2015b)'
_computing_publication_material 'SHELXTL (Sheldrick, 2015b)'
_computing_structure_refinement 'SHELXL-2018 (Sheldrick, 2015a)'
_computing_structure_solution 'SHELXS-2013 (Sheldrick, 2008)'
_diffrn_ambient_temperature 100(2)
_diffrn_measured_fraction_theta_full 0.999
_diffrn_measured_fraction_theta_max 0.998
_diffrn_measurement_device_type 'Bruker AXS D8 QUEST'
_diffrn_measurement_method '\w scans'
_diffrn_radiation_type MoK\a
_diffrn_radiation_wavelength 0.71073
_diffrn_reflns_av_R_equivalents 0.0661
_diffrn_reflns_av_unetI/netI 0.0298
_diffrn_reflns_Laue_measured_fraction_full 0.999
_diffrn_reflns_Laue_measured_fraction_max 0.998
_diffrn_reflns_limit_h_max 23
_diffrn_reflns_limit_h_min -23
_diffrn_reflns_limit_k_max 11
_diffrn_reflns_limit_k_min -11
_diffrn_reflns_limit_l_max 18
_diffrn_reflns_limit_l_min -18
_diffrn_reflns_number 44910
_diffrn_reflns_point_group_measured_fraction_full 0.999
_diffrn_reflns_point_group_measured_fraction_max 0.998
_diffrn_reflns_theta_full 25.242
_diffrn_reflns_theta_max 35.035
_diffrn_reflns_theta_min 2.907
_diffrn_source 'X-Ray tube'
_exptl_absorpt_coefficient_mu 0.111
_exptl_absorpt_correction_T_max 0.7469
_exptl_absorpt_correction_T_min 0.7195
_exptl_absorpt_correction_type multi-scan
_exptl_absorpt_process_details 'SADABS 2016/2 (Krause <i>et al.</i>, 2015)'
_exptl_crystal_colour colourless
_exptl_crystal_density_diffrn 1.449
_exptl_crystal_density_method 'not measured'
_exptl_crystal_description block
_exptl_crystal_F_000 544
_exptl_crystal_size_max 0.33
_exptl_crystal_size_mid 0.22
_exptl_crystal_size_min 0.20
_refine_diff_density_max 0.525
_refine_diff_density_min -0.254
_refine_diff_density_rms 0.058
_refine_ls_extinction_method none
_refine_ls_goodness_of_fit_ref 1.042
_refine_ls_hydrogen_treatment refall
_refine_ls_matrix_type full
_refine_ls_number_parameters 220
_refine_ls_number_reflns 5236
_refine_ls_number_restraints 0
_refine_ls_restrained_S_all 1.042
_refine_ls_R_factor_all 0.0611
_refine_ls_R_factor_gt 0.0427
_refine_ls_shift/su_max 0.001
_refine_ls_shift/su_mean 0.000
_refine_ls_structure_factor_coef Fsqd
_refine_ls_weighting_details 'w=1/[\s^2^(Fo^2^)+(0.0637P)^2^+0.2456P] where P=(Fo^2^+2Fc^2^)/3'
_refine_ls_weighting_scheme calc
_refine_ls_wR_factor_gt 0.1086
_refine_ls_wR_factor_ref 0.1212
_reflns_Friedel_coverage 0.000
_reflns_number_gt 4082
_reflns_number_total 5236
_reflns_threshold_expression 'I > 2\s(I)'
_cod_data_source_file cs0c02143_si_004.cif
_cod_data_source_block 6
_cod_depositor_comments 'Adding full bibliography for 4518064--4518066.cif.'
_cod_original_sg_symbol_H-M 'P 21/c'
_cod_database_code 4518064
_shelx_shelxl_version_number 2018/3
_shelx_space_group_comment
;
The symmetry employed for this shelxl refinement is uniquely defined
by the following loop, which should always be used as a source of
symmetry information in preference to the above space-group names.
They are only intended as comments.
;
_shelx_estimated_absorpt_t_min 0.964
_shelx_estimated_absorpt_t_max 0.978

loop_
_space_group_symop_operation_xyz
'x, y, z'
'-x, y+1/2, -z+1/2'
'-x, -y, -z'
'x, -y-1/2, z-1/2'

loop_
_atom_site_label
_atom_site_type_symbol
_atom_site_fract_x
_atom_site_fract_y
_atom_site_fract_z
_atom_site_U_iso_or_equiv
_atom_site_adp_type
_atom_site_occupancy
_atom_site_site_symmetry_order
_atom_site_calc_flag
_atom_site_refinement_flags_posn
_atom_site_refinement_flags_adp
_atom_site_refinement_flags_occupancy
_atom_site_disorder_assembly
_atom_site_disorder_group
O1 O 0.51681(5) 0.75020(10) 0.35689(6) 0.01753(13) Uani 1 1 d . . . . .
C1 C 0.50854(6) 0.75794(12) 0.46881(8) 0.01501(15) Uani 1 1 d . . . . .
O2 O 0.56733(5) 0.82228(12) 0.55864(6) 0.02352(16) Uani 1 1 d . . . . .
C2 C 0.41845(6) 0.68206(12) 0.47348(8) 0.01497(15) Uani 1 1 d . . . . .
O3 O 0.35553(4) 0.60782(9) 0.37037(6) 0.01445(12) Uani 1 1 d . . . . .
C3 C 0.38296(6) 0.68013(13) 0.56862(8) 0.01553(15) Uani 1 1 d . . . . .
H3 H 0.4153(10) 0.725(2) 0.6517(13) 0.024(3) Uiso 1 1 d . . . . .
C4 C 0.29006(6) 0.60274(12) 0.52294(7) 0.01407(15) Uani 1 1 d . . . . .
O4 O 0.21379(5) 0.46276(10) 0.19801(6) 0.01837(14) Uani 1 1 d . . . . .
O5 O 0.12911(5) 0.41225(12) 0.32544(7) 0.02582(17) Uani 1 1 d . . . . .
C5 C 0.27758(6) 0.55956(12) 0.40172(8) 0.01423(15) Uani 1 1 d . . . . .
C6 C 0.19873(6) 0.47085(13) 0.30646(8) 0.01584(16) Uani 1 1 d . . . . .
C7 C 0.22640(6) 0.58612(12) 0.59765(8) 0.01441(15) Uani 1 1 d . . . . .
C8 C 0.26592(6) 0.53597(13) 0.72161(8) 0.01686(16) Uani 1 1 d . . . . .
H8 H 0.3312(10) 0.509(2) 0.7555(12) 0.022(3) Uiso 1 1 d . . . . .
C9 C 0.20946(7) 0.52688(14) 0.79675(8) 0.02038(18) Uani 1 1 d . . . . .
H9 H 0.2369(11) 0.486(2) 0.8803(15) 0.037(4) Uiso 1 1 d . . . . .
C10 C 0.11315(7) 0.57040(14) 0.75010(9) 0.02073(18) Uani 1 1 d . . . . .
H10 H 0.0737(12) 0.563(2) 0.8008(14) 0.034(4) Uiso 1 1 d . . . . .
C11 C 0.07365(7) 0.62279(14) 0.62735(9) 0.01887(17) Uani 1 1 d . . . . .
H11 H 0.0101(11) 0.654(2) 0.5960(14) 0.030(4) Uiso 1 1 d . . . . .
C12 C 0.12962(6) 0.62964(13) 0.55115(8) 0.01652(16) Uani 1 1 d . . . . .
H12 H 0.1008(10) 0.667(2) 0.4640(13) 0.024(4) Uiso 1 1 d . . . . .
C13 C 0.60307(7) 0.83102(14) 0.34721(9) 0.01965(17) Uani 1 1 d . . . . .
H13C H 0.5946(12) 0.828(2) 0.2595(15) 0.033(4) Uiso 1 1 d . . . . .
H13B H 0.6065(11) 0.955(2) 0.3723(15) 0.035(4) Uiso 1 1 d . . . . .
H13A H 0.6591(11) 0.768(2) 0.4031(14) 0.028(4) Uiso 1 1 d . . . . .
C14 C 0.13704(7) 0.38151(15) 0.09998(9) 0.02139(18) Uani 1 1 d . . . . .
H14A H 0.1200(12) 0.262(2) 0.1257(15) 0.039(4) Uiso 1 1 d . . . . .
H14B H 0.0797(12) 0.454(2) 0.0801(15) 0.036(4) Uiso 1 1 d . . . . .
H14C H 0.1583(12) 0.377(2) 0.0277(16) 0.040(5) Uiso 1 1 d . . . . .

loop_
_atom_site_aniso_label
_atom_site_aniso_U_11
_atom_site_aniso_U_22
_atom_site_aniso_U_33
_atom_site_aniso_U_23
_atom_site_aniso_U_13
_atom_site_aniso_U_12
O1 0.0154(3) 0.0250(3) 0.0129(3) -0.0008(2) 0.0056(2) -0.0038(2)
C1 0.0142(3) 0.0185(4) 0.0124(3) 0.0011(3) 0.0044(3) -0.0007(3)
O2 0.0195(3) 0.0357(4) 0.0138(3) -0.0023(3) 0.0033(2) -0.0098(3)
C2 0.0132(3) 0.0183(4) 0.0125(3) -0.0005(3) 0.0030(3) -0.0015(3)
O3 0.0121(3) 0.0188(3) 0.0123(2) -0.0009(2) 0.0038(2) -0.0016(2)
C3 0.0146(3) 0.0188(4) 0.0128(3) -0.0009(3) 0.0039(3) -0.0017(3)
C4 0.0134(3) 0.0164(4) 0.0126(3) 0.0005(3) 0.0045(3) 0.0000(3)
O4 0.0159(3) 0.0253(3) 0.0133(3) -0.0021(2) 0.0039(2) -0.0027(2)
O5 0.0201(3) 0.0368(4) 0.0242(3) -0.0114(3) 0.0122(3) -0.0118(3)
C5 0.0128(3) 0.0168(4) 0.0135(3) -0.0007(3) 0.0049(3) -0.0008(3)
C6 0.0144(3) 0.0189(4) 0.0145(3) -0.0032(3) 0.0052(3) -0.0009(3)
C7 0.0143(3) 0.0163(4) 0.0134(3) -0.0013(3) 0.0056(3) -0.0007(3)
C8 0.0162(4) 0.0210(4) 0.0131(3) -0.0007(3) 0.0046(3) -0.0006(3)
C9 0.0218(4) 0.0261(5) 0.0140(3) -0.0009(3) 0.0069(3) -0.0033(3)
C10 0.0212(4) 0.0261(5) 0.0180(4) -0.0040(3) 0.0106(3) -0.0036(3)
C11 0.0158(4) 0.0224(4) 0.0201(4) -0.0031(3) 0.0082(3) -0.0003(3)
C12 0.0158(3) 0.0189(4) 0.0154(3) -0.0005(3) 0.0058(3) 0.0008(3)
C13 0.0177(4) 0.0244(5) 0.0187(4) -0.0001(3) 0.0085(3) -0.0043(3)
C14 0.0187(4) 0.0272(5) 0.0153(4) -0.0033(3) 0.0015(3) -0.0024(3)

loop_
_atom_type_symbol
_atom_type_description
_atom_type_scat_dispersion_real
_atom_type_scat_dispersion_imag
_atom_type_scat_source
C C 0.0033 0.0016 'International Tables Vol C Tables 4.2.6.8 and 6.1.1.4'
H H 0.0000 0.0000 'International Tables Vol C Tables 4.2.6.8 and 6.1.1.4'
O O 0.0106 0.0060 'International Tables Vol C Tables 4.2.6.8 and 6.1.1.4'

loop_
_geom_angle_atom_site_label_1
_geom_angle_atom_site_label_2
_geom_angle_atom_site_label_3
_geom_angle
_geom_angle_site_symmetry_1
_geom_angle_site_symmetry_3
_geom_angle_publ_flag
C1 O1 C13 114.71(7) . . ?
O2 C1 O1 124.78(8) . . ?
O2 C1 C2 122.19(8) . . ?
O1 C1 C2 113.02(7) . . ?
C3 C2 O3 110.96(8) . . ?
C3 C2 C1 129.08(8) . . ?
O3 C2 C1 119.89(7) . . ?
C2 O3 C5 106.09(7) . . ?
C2 C3 C4 106.94(7) . . ?
C2 C3 H3 125.9(8) . . ?
C4 C3 H3 127.2(8) . . ?
C5 C4 C3 105.03(7) . . ?
C5 C4 C7 131.78(8) . . ?
C3 C4 C7 123.15(7) . . ?
C6 O4 C14 114.47(7) . . ?
O3 C5 C4 110.97(7) . . ?
O3 C5 C6 117.31(7) . . ?
C4 C5 C6 131.71(8) . . ?
O5 C6 O4 124.52(8) . . ?
O5 C6 C5 123.30(8) . . ?
O4 C6 C5 112.17(7) . . ?
C12 C7 C8 119.13(8) . . ?
C12 C7 C4 122.23(8) . . ?
C8 C7 C4 118.52(8) . . ?
C9 C8 C7 120.44(9) . . ?
C9 C8 H8 118.9(8) . . ?
C7 C8 H8 120.7(8) . . ?
C8 C9 C10 120.24(9) . . ?
C8 C9 H9 119.3(10) . . ?
C10 C9 H9 120.4(10) . . ?
C9 C10 C11 119.63(9) . . ?
C9 C10 H10 120.8(10) . . ?
C11 C10 H10 119.5(10) . . ?
C12 C11 C10 120.36(9) . . ?
C12 C11 H11 119.4(10) . . ?
C10 C11 H11 120.2(10) . . ?
C11 C12 C7 120.19(8) . . ?
C11 C12 H12 119.7(8) . . ?
C7 C12 H12 120.1(8) . . ?
O1 C13 H13C 104.4(10) . . ?
O1 C13 H13B 109.6(10) . . ?
H13C C13 H13B 108.1(14) . . ?
O1 C13 H13A 109.5(9) . . ?
H13C C13 H13A 117.2(13) . . ?
H13B C13 H13A 107.9(13) . . ?
O4 C14 H14A 110.8(10) . . ?
O4 C14 H14B 110.9(10) . . ?
H14A C14 H14B 106.4(14) . . ?
O4 C14 H14C 106.5(10) . . ?
H14A C14 H14C 113.6(14) . . ?
H14B C14 H14C 108.8(14) . . ?

loop_
_geom_bond_atom_site_label_1
_geom_bond_atom_site_label_2
_geom_bond_distance
_geom_bond_site_symmetry_2
_geom_bond_publ_flag
O1 C1 1.3291(10) . ?
O1 C13 1.4497(11) . ?
C1 O2 1.2089(10) . ?
C1 C2 1.4670(12) . ?
C2 C3 1.3569(12) . ?
C2 O3 1.3602(10) . ?
O3 C5 1.3657(11) . ?
C3 C4 1.4251(12) . ?
C3 H3 0.974(14) . ?
C4 C5 1.3780(12) . ?
C4 C7 1.4724(12) . ?
O4 C6 1.3340(11) . ?
O4 C14 1.4442(11) . ?
O5 C6 1.2039(11) . ?
C5 C6 1.4693(12) . ?
C7 C12 1.3958(12) . ?
C7 C8 1.3985(12) . ?
C8 C9 1.3851(13) . ?
C8 H8 0.939(14) . ?
C9 C10 1.3896(14) . ?
C9 H9 0.959(16) . ?
C10 C11 1.3909(14) . ?
C10 H10 0.951(16) . ?
C11 C12 1.3886(13) . ?
C11 H11 0.922(16) . ?
C12 H12 0.990(14) . ?
C13 H13C 0.972(16) . ?
C13 H13B 0.963(17) . ?
C13 H13A 0.984(15) . ?
C14 H14A 0.996(18) . ?
C14 H14B 0.970(17) . ?
C14 H14C 0.979(17) . ?

loop_
_geom_hbond_atom_site_label_D
_geom_hbond_atom_site_label_H
_geom_hbond_atom_site_label_A
_geom_hbond_distance_DH
_geom_hbond_distance_HA
_geom_hbond_distance_DA
_geom_hbond_angle_DHA
_geom_hbond_site_symmetry_A
_geom_hbond_publ_flag
C3 H3 O1 0.974(14) 2.348(14) 3.2915(10) 162.8(12) 4_576 yes
C13 H13C O2 0.972(16) 2.468(16) 3.3715(12) 154.6(14) 4_575 yes

loop_
_geom_torsion_atom_site_label_1
_geom_torsion_atom_site_label_2
_geom_torsion_atom_site_label_3
_geom_torsion_atom_site_label_4
_geom_torsion
_geom_torsion_site_symmetry_1
_geom_torsion_site_symmetry_2
_geom_torsion_site_symmetry_3
_geom_torsion_site_symmetry_4
_geom_torsion_publ_flag
C13 O1 C1 O2 -1.58(14) . . . . ?
C13 O1 C1 C2 177.43(8) . . . . ?
O2 C1 C2 C3 4.73(16) . . . . ?
O1 C1 C2 C3 -174.31(9) . . . . ?
O2 C1 C2 O3 -178.62(9) . . . . ?
O1 C1 C2 O3 2.34(12) . . . . ?
C3 C2 O3 C5 0.66(10) . . . . ?
C1 C2 O3 C5 -176.55(8) . . . . ?
O3 C2 C3 C4 -1.25(11) . . . . ?
C1 C2 C3 C4 175.64(9) . . . . ?
C2 C3 C4 C5 1.32(10) . . . . ?
C2 C3 C4 C7 -176.74(8) . . . . ?
C2 O3 C5 C4 0.23(10) . . . . ?
C2 O3 C5 C6 -178.53(8) . . . . ?
C3 C4 C5 O3 -0.96(10) . . . . ?
C7 C4 C5 O3 176.86(9) . . . . ?
C3 C4 C5 C6 177.56(9) . . . . ?
C7 C4 C5 C6 -4.62(17) . . . . ?
C14 O4 C6 O5 2.00(14) . . . . ?
C14 O4 C6 C5 -178.24(8) . . . . ?
O3 C5 C6 O5 175.22(9) . . . . ?
C4 C5 C6 O5 -3.22(17) . . . . ?
O3 C5 C6 O4 -4.54(12) . . . . ?
C4 C5 C6 O4 177.02(9) . . . . ?
C5 C4 C7 C12 -41.98(15) . . . . ?
C3 C4 C7 C12 135.50(10) . . . . ?
C5 C4 C7 C8 142.17(10) . . . . ?
C3 C4 C7 C8 -40.35(13) . . . . ?
C12 C7 C8 C9 1.00(14) . . . . ?
C4 C7 C8 C9 176.98(9) . . . . ?
C7 C8 C9 C10 -1.04(15) . . . . ?
C8 C9 C10 C11 0.15(15) . . . . ?
C9 C10 C11 C12 0.78(15) . . . . ?
C10 C11 C12 C7 -0.81(15) . . . . ?
C8 C7 C12 C11 -0.08(14) . . . . ?
C4 C7 C12 C11 -175.90(9) . . . . ?
